data_2104477
loop_
_publ_author_name
'Marsh, Richard E.'

_publ_section_title
;
 Space groups <i>P</i>1 and <i>Cc</i>: how are they doing?
;
_journal_coeditor_code BK5088
_journal_issue 6
_journal_name_full 'Acta Crystallographica Section B'
_journal_page_first 782
_journal_page_last 783
_journal_paper_doi 10.1107/S0108768109046448
_journal_volume 65
_journal_year 2009
_chemical_formula_moiety 'C16 H14 Cr2 O4 Se'
_chemical_formula_sum 'C16 H14 Cr2 O4 Se'
_chemical_formula_weight 453.23
_chemical_name_systematic (mu(2)-Selenido)-tetracarbonyl-bis(eta(5)-methyl-cyclopentadienyl)-di-chromium
_space_group_IT_number 15
_symmetry_cell_setting monoclinic
_symmetry_space_group_name_Hall '-C 2yc'
_symmetry_space_group_name_H-M 'C 1 2/c 1'
_cell_angle_alpha 90.00
_cell_angle_beta 102.84(3)
_cell_angle_gamma 90.00
_cell_formula_units_Z 4
_cell_length_a 10.462(2)
_cell_length_b 8.0690(16)
_cell_length_c 21.116(4)
_cell_measurement_temperature 293(2)
_cell_volume 1738.0(6)
_diffrn_ambient_temperature 293(2)
_diffrn_radiation_type MoK\a
_diffrn_radiation_wavelength 0.71073
_exptl_crystal_density_diffrn 1.732
_exptl_crystal_F_000 896
_cod_data_source_file bk5088.cif
_cod_data_source_block AZERUS
_cod_depositor_comments
;
The following automatic conversions were performed:
'_symmetry_cell_setting' value 'Monoclinic' changed to 'monoclinic'
according to '/home/saulius/struct/CIF-dictionaries/cif_core.dic'
dictionary named 'cif_core.dic' version 2.4.1 from 2010-06-29.

Automatic conversion script
Id: cif_fix_enum 1527 2010-12-29 10:47:43Z saulius 

The following automatic conversions were performed:

'_symmetry_cell_setting' value 'Monoclinic' changed to 'monoclinic'
according to /home/saulius/struct/CIF-dictionaries/cif_core.dic
dictionary named 'cif_core.dic' version 2.4.1 from 2010-06-29.

Automatic conversion script
Id: cif_fix_values 1715 2011-07-08 13:25:40Z adriana 
;
_cod_original_cell_volume 1738.1(6)
_cod_original_sg_symbol_H-M C2/c
_cod_database_code 2104477

loop_
_symmetry_equiv_pos_as_xyz
'x, y, z'
'-x, y, 1/2-z'
'-x, -y, -z'
'x, -y, z+1/2'
'x+1/2, y+1/2, z'
'1/2-x, 1/2+y, 1/2-z'
'1/2-x, 1/2-y, -z'
'x+1/2, -y+1/2, z+1/2'

loop_
_atom_site_label
_atom_site_type_symbol
_atom_site_fract_x
_atom_site_fract_y
_atom_site_fract_z
_atom_site_occupancy
Se1 Se 0.0 0.03963 0.25 1
Cr1 Cr 0.07058 0.03665 0.15879 1
C1 C 0.0476 -0.1895 0.1452 1
C2 C -0.0954 0.0774 0.1066 1
O1 O 0.0390 -0.3296 0.1357 1
O2 O -0.1958 0.1040 0.0730 1
C3 C 0.0740 0.2860 0.0324 1
H1 H 0.1316 0.3470 0.0118 1
H2 H 0.0122 0.3597 0.0450 1
H3 H 0.0274 0.2050 0.0028 1
C4 C 0.1524 0.1986 0.0924 1
C5 C 0.1852 0.2658 0.1554 1
H4 H 0.1630 0.3770 0.1682 1
C6 C 0.2627 0.1498 0.1954 1
H5 H 0.3040 0.1666 0.2413 1
C7 C 0.2784 0.0100 0.1594 1
H6 H 0.3339 -0.0860 0.1746 1
C8 C 0.2092 0.0412 0.0952 1
H7 H 0.2068 -0.0322 0.0580 1

loop_
_geom_angle_atom_site_label_1
_geom_angle_atom_site_label_2
_geom_angle_atom_site_label_3
_geom_angle
_geom_angle_site_symmetry_1
_geom_angle_site_symmetry_2
_geom_angle_site_symmetry_3
_geom_angle_publ_flag
Cr1 Se1 Cr1 178.75 . . 2_555 yes
Se1 Cr1 C1 95.08 . . . yes
Se1 Cr1 C2 93.75 . . . yes
Se1 Cr1 C4 142.49 . . . yes
Se1 Cr1 C5 107.90 . . . yes
Se1 Cr1 C6 98.41 . . . yes
Se1 Cr1 C7 121.41 . . . yes
Se1 Cr1 C8 158.61 . . . yes
C1 Cr1 C2 90.59 . . . yes
C1 Cr1 C4 122.40 . . . yes
C1 Cr1 C5 150.39 . . . yes
C1 Cr1 C6 122.89 . . . yes
C1 Cr1 C7 89.92 . . . yes
C1 Cr1 C8 90.14 . . . yes
C2 Cr1 C4 87.83 . . . yes
C2 Cr1 C5 105.86 . . . yes
C2 Cr1 C6 142.78 . . . yes
C2 Cr1 C7 144.63 . . . yes
C2 Cr1 C8 106.95 . . . yes
C4 Cr1 C5 36.97 . . . yes
C4 Cr1 C6 61.63 . . . yes
C4 Cr1 C7 62.53 . . . yes
C4 Cr1 C8 36.97 . . . yes
C5 Cr1 C6 36.93 . . . yes
C5 Cr1 C7 62.37 . . . yes
C5 Cr1 C8 61.82 . . . yes
C6 Cr1 C7 37.11 . . . yes
C6 Cr1 C8 61.75 . . . yes
C7 Cr1 C8 37.69 . . . yes
Cr1 C1 O1 176.62 . . . yes
Cr1 C2 O2 177.93 . . . yes
Cr1 C4 C3 125.88 . . . yes
Cr1 C4 C5 71.17 . . . yes
Cr1 C4 C8 70.05 . . . yes
C3 C4 C5 125.60 . . . no
C3 C4 C8 127.01 . . . no
C5 C4 C8 107.35 . . . no
Cr1 C5 C4 71.85 . . . yes
Cr1 C5 C6 70.48 . . . yes
C4 C5 C6 107.52 . . . no
Cr1 C6 C5 72.60 . . . yes
Cr1 C6 C7 71.27 . . . yes
C5 C6 C7 109.70 . . . no
Cr1 C7 C6 71.62 . . . yes
Cr1 C7 C8 71.26 . . . yes
C6 C7 C8 106.44 . . . no
Cr1 C8 C4 72.98 . . . yes
Cr1 C8 C7 71.05 . . . yes
C4 C8 C7 108.99 . . . no

loop_
_geom_bond_atom_site_label_1
_geom_bond_atom_site_label_2
_geom_bond_distance
_geom_bond_site_symmetry_1
_geom_bond_site_symmetry_2
_geom_bond_publ_flag
Se1 Cr1 2.2107 . . yes
Se1 Cr1 2.2107 . 2_555 yes
Cr1 C1 1.8546 . . yes
Cr1 C2 1.8675 . . yes
Cr1 C4 2.2224 . . yes
Cr1 C5 2.2136 . . yes
Cr1 C6 2.1864 . . yes
Cr1 C7 2.1820 . . yes
Cr1 C8 2.1847 . . yes
O1 C1 1.1482 . . yes
O2 C2 1.1496 . . yes
C3 C4 1.5210 . . no
C4 C5 1.4066 . . no
C4 C8 1.3979 . . no
C5 C6 1.3938 . . no
C6 C7 1.3903 . . no
C7 C8 1.4103 . . no
C3 H1 0.9500 . . no
C3 H2 0.9600 . . no
C3 H3 0.9600 . . no
C5 H4 0.9800 . . no
C6 H5 0.9800 . . no
C7 H6 0.9800 . . no
C8 H7 0.9800 . . no
